data_1533075
loop_
_publ_author_name
'Sainz-Diaz, C.I.'
'Villacampa, A.'
'Otalora, F.'

_publ_section_title
;
 Crystallographic properties of the calcium phosphate mineral, brushite,
 by means of first principles calculations
;
_journal_name_full 'American Mineralogist'
_journal_page_first 307
_journal_page_last 313
_journal_volume 89
_journal_year 2004
_chemical_formula_sum 'Ca H5 O6 P'
_chemical_name_systematic 'Ca (H P O4) (H2 O)2'
_space_group_IT_number 9
_symmetry_space_group_name_Hall 'C -2yc'
_symmetry_space_group_name_H-M 'C 1 c 1'
_cell_angle_alpha 90
_cell_angle_beta 119.2
_cell_angle_gamma 90
_cell_formula_units_Z 4
_cell_length_a 6.41
_cell_length_b 15.18
_cell_length_c 5.86
_cell_volume 497.740
_citation_journal_id_ASTM AMMIAY
_cod_data_source_file Sainz-Diaz_AMMIAY_2004_1203.cif
_cod_data_source_block H5Ca1O6P1
_cod_original_cell_volume 497.7404
_cod_original_formula_sum 'H5 Ca1 O6 P1'
_cod_database_code 1533075

loop_
_symmetry_equiv_pos_as_xyz
x,y,z
x,-y,z+1/2
x+1/2,y+1/2,z
x+1/2,-y+1/2,z+1/2

loop_
_atom_site_label
_atom_site_type_symbol
_atom_site_fract_x
_atom_site_fract_y
_atom_site_fract_z
_atom_site_occupancy
_atom_site_U_iso_or_equiv
H1 H+1 0.71 0.327 0.866 1 0.0
O4 O-2 0.109 0.253 0.152 1 0.0
O1 O-2 0.789 0.367 0.026 1 0.0
P1 P+5 0.013 0.322 0.265 1 0.0
O2 O-2 -0.078 0.282 0.432 1 0.0
O3 O-2 0.199 0.393 0.397 1 0.0
O5 O-2 0.257 0.427 0.881 1 0.0
H5 H+1 0.89 0.432 0.645 1 0.0
H2 H+1 0.25 0.492 0.891 1 0.0
O6 O-2 0.727 0.447 0.509 1 0.0
Ca1 Ca+2 0.493 0.327 0.25 1 0.0
H3 H+1 0.253 0.412 0.712 1 0.0
H4 H+1 0.722 0.512 0.498 1 0.0
